data_7122053
loop_
_publ_author_name
'Hadlington, Terrance J.'
'Szilv\'asi, Tibor'
'Driess, Matthias'

_publ_section_title
;
 Metal nitrene-like reactivity of a Si[double bond, length as m-dash]N
 bond towards CO<sub>2</sub>.
;
_journal_issue 67
_journal_name_full 'Chemical communications (Cambridge, England)'
_journal_page_first 9352
_journal_page_last 9355
_journal_paper_doi 10.1039/c8cc05238g
_journal_volume 54
_journal_year 2018
_chemical_formula_moiety 'C43 H73 Cl N5 Ni O3.50 Si2'
_chemical_formula_sum 'C43 H73 Cl N5 Ni O3.5 Si2'
_chemical_formula_weight 866.40
_space_group_crystal_system monoclinic
_space_group_IT_number 15
_space_group_name_Hall '-C 2yc'
_space_group_name_H-M_alt 'C 1 2/c 1'
_symmetry_space_group_name_Hall '-C 2yc'
_symmetry_space_group_name_H-M 'C 1 2/c 1'
_atom_sites_solution_hydrogens geom
_audit_creation_method SHELXL-2016/6
_audit_update_record
;
2018-06-25 deposited with the CCDC.
2018-07-27 downloaded from the CCDC.
;
_cell_angle_alpha 90
_cell_angle_beta 99.965(2)
_cell_angle_gamma 90
_cell_formula_units_Z 8
_cell_length_a 32.1007(4)
_cell_length_b 12.4510(2)
_cell_length_c 25.1623(4)
_cell_measurement_reflns_used 7684
_cell_measurement_temperature 150(2)
_cell_measurement_theta_max 73.1850
_cell_measurement_theta_min 3.5470
_cell_volume 9905.3(3)
_computing_structure_refinement 'SHELXL-2016/6 (Sheldrick, 2016)'
_diffrn_ambient_temperature 150(2)
_diffrn_detector_area_resol_mean 10.5435
_diffrn_measured_fraction_theta_full 0.997
_diffrn_measured_fraction_theta_max 0.992
_diffrn_measurement_device_type 'SuperNova, Single source at offset, Atlas'
_diffrn_measurement_method '\w scans'
_diffrn_radiation_type CuK\a
_diffrn_radiation_wavelength 1.54184
_diffrn_reflns_av_R_equivalents 0.0265
_diffrn_reflns_av_unetI/netI 0.0359
_diffrn_reflns_Laue_measured_fraction_full 0.997
_diffrn_reflns_Laue_measured_fraction_max 0.992
_diffrn_reflns_limit_h_max 39
_diffrn_reflns_limit_h_min -23
_diffrn_reflns_limit_k_max 15
_diffrn_reflns_limit_k_min -13
_diffrn_reflns_limit_l_max 28
_diffrn_reflns_limit_l_min -30
_diffrn_reflns_number 18637
_diffrn_reflns_point_group_measured_fraction_full 0.997
_diffrn_reflns_point_group_measured_fraction_max 0.992
_diffrn_reflns_theta_full 67.684
_diffrn_reflns_theta_max 69.999
_diffrn_reflns_theta_min 6.380
_diffrn_source 'micro-focus sealed X-ray tube'
_exptl_absorpt_coefficient_mu 1.840
_exptl_absorpt_correction_T_max 1.00000
_exptl_absorpt_correction_T_min 0.16868
_exptl_absorpt_correction_type multi-scan
_exptl_absorpt_process_details
;
CrysAlisPro 1.171.38.43c (Rigaku Oxford Diffraction, 2015)
Empirical absorption correction using spherical harmonics,
 implemented in SCALE3 ABSPACK scaling algorithm.
;
_exptl_crystal_colour colourless
_exptl_crystal_density_diffrn 1.162
_exptl_crystal_description plate
_exptl_crystal_F_000 3736
_exptl_crystal_size_max 0.204
_exptl_crystal_size_mid 0.186
_exptl_crystal_size_min 0.040
_refine_diff_density_max 0.936
_refine_diff_density_min -0.734
_refine_diff_density_rms 0.065
_refine_ls_extinction_method none
_refine_ls_goodness_of_fit_ref 1.011
_refine_ls_hydrogen_treatment constr
_refine_ls_matrix_type full
_refine_ls_number_parameters 507
_refine_ls_number_reflns 9314
_refine_ls_number_restraints 6
_refine_ls_restrained_S_all 1.011
_refine_ls_R_factor_all 0.0598
_refine_ls_R_factor_gt 0.0490
_refine_ls_shift/su_max 0.002
_refine_ls_shift/su_mean 0.000
_refine_ls_structure_factor_coef Fsqd
_refine_ls_weighting_details 'w=1/[\s^2^(Fo^2^)+(0.0774P)^2^+18.3458P] where P=(Fo^2^+2Fc^2^)/3'
_refine_ls_weighting_scheme calc
_refine_ls_wR_factor_gt 0.1324
_refine_ls_wR_factor_ref 0.1441
_reflns_Friedel_coverage 0.000
_reflns_number_gt 7803
_reflns_number_total 9314
_reflns_threshold_expression 'I > 2\s(I)'
_cod_data_source_file c8cc05238g2.cif
_cod_data_source_block compound_2
_cod_depositor_comments 'Adding full bibliography for 7122053--7122058.cif.'
_cod_original_formula_sum 'C43 H73 Cl N5 Ni O3.50 Si2'
_cod_database_code 7122053
_shelx_shelxl_version_number 2016/6
_shelx_space_group_comment
;
The symmetry employed for this shelxl refinement is uniquely defined
by the following loop, which should always be used as a source of
symmetry information in preference to the above space-group names.
They are only intended as comments.
;

loop_
_space_group_symop_operation_xyz
'x, y, z'
'-x, y, -z+1/2'
'x+1/2, y+1/2, z'
'-x+1/2, y+1/2, -z+1/2'
'-x, -y, -z'
'x, -y, z-1/2'
'-x+1/2, -y+1/2, -z'
'x+1/2, -y+1/2, z-1/2'

loop_
_atom_site_label
_atom_site_type_symbol
_atom_site_fract_x
_atom_site_fract_y
_atom_site_fract_z
_atom_site_U_iso_or_equiv
_atom_site_adp_type
_atom_site_occupancy
_atom_site_site_symmetry_order
_atom_site_calc_flag
_atom_site_refinement_flags_posn
_atom_site_refinement_flags_adp
_atom_site_refinement_flags_occupancy
_atom_site_disorder_assembly
_atom_site_disorder_group
Ni1 Ni 0.17951(2) 0.72105(3) 0.17122(2) 0.02125(12) Uani 1 1 d . . . . .
Cl1 Cl 0.21375(2) 0.84061(5) 0.23095(2) 0.03070(15) Uani 1 1 d . . . . .
Si1 Si 0.14681(2) 0.60960(5) 0.11300(3) 0.02170(15) Uani 1 1 d . . . . .
Si2 Si 0.14805(2) 0.36087(6) 0.11322(3) 0.03164(17) Uani 1 1 d . . . . .
O2 O 0.15994(5) 0.59989(14) 0.04920(7) 0.0279(4) Uani 1 1 d . . . . .
C17 C 0.22377(7) 0.74050(18) 0.13022(9) 0.0232(5) Uani 1 1 d . . . . .
N2 N 0.26316(6) 0.69724(16) 0.14170(8) 0.0240(4) Uani 1 1 d . . . . .
N3 N 0.22672(6) 0.81941(16) 0.09396(8) 0.0242(4) Uani 1 1 d . . . . .
O3 O 0.10778(6) 0.62714(18) -0.02408(7) 0.0393(5) Uani 1 1 d . . . . .
O1 O 0.14536(6) 0.48605(13) 0.13432(7) 0.0276(4) Uani 1 1 d . . . . .
N5 N 0.14366(7) 0.62364(17) 0.25788(9) 0.0282(4) Uani 1 1 d . . . . .
N1 N 0.09862(6) 0.64088(17) 0.06690(8) 0.0260(4) Uani 1 1 d . . . . .
N4 N 0.10657(6) 0.76117(18) 0.22615(9) 0.0291(5) Uani 1 1 d . . . . .
C28 C 0.13901(7) 0.69729(19) 0.21752(10) 0.0237(5) Uani 1 1 d . . . . .
C1 C 0.05548(7) 0.6746(2) 0.06074(10) 0.0289(5) Uani 1 1 d . . . . .
C10 C 0.03722(8) 0.5023(2) 0.10748(11) 0.0334(6) Uani 1 1 d . . . . .
H10 H 0.066210 0.483153 0.101115 0.040 Uiso 1 1 calc R U . . .
C16 C 0.11979(8) 0.6238(2) 0.02401(10) 0.0292(5) Uani 1 1 d . . . . .
C21 C 0.29882(9) 0.6383(2) 0.23277(11) 0.0337(6) Uani 1 1 d . . . . .
H21A H 0.327426 0.657516 0.227495 0.051 Uiso 1 1 calc R U . . .
H21B H 0.300319 0.578311 0.258239 0.051 Uiso 1 1 calc R U . . .
H21C H 0.285621 0.700294 0.247212 0.051 Uiso 1 1 calc R U . . .
C26 C 0.33726(8) 0.7294(2) 0.11954(11) 0.0304(5) Uani 1 1 d . . . . .
H26A H 0.350508 0.784995 0.100472 0.046 Uiso 1 1 calc R U . . .
H26B H 0.341350 0.659046 0.103783 0.046 Uiso 1 1 calc R U . . .
H26C H 0.350261 0.729446 0.157771 0.046 Uiso 1 1 calc R U . . .
C18 C 0.29107(8) 0.7520(2) 0.11437(10) 0.0251(5) Uani 1 1 d . . . . .
C19 C 0.26832(8) 0.8287(2) 0.08446(10) 0.0267(5) Uani 1 1 d . . . . .
C23 C 0.18992(8) 0.8853(2) 0.07146(10) 0.0268(5) Uani 1 1 d . . . . .
H23 H 0.164683 0.849468 0.082004 0.032 Uiso 1 1 calc R U . . .
C31 C 0.09294(8) 0.8538(2) 0.19115(12) 0.0330(6) Uani 1 1 d . . . . .
H31 H 0.106674 0.846273 0.158575 0.040 Uiso 1 1 calc R U . . .
C29 C 0.09246(8) 0.7303(3) 0.27339(12) 0.0373(6) Uani 1 1 d . . . . .
C6 C 0.02563(8) 0.6089(2) 0.08013(11) 0.0310(6) Uani 1 1 d . . . . .
C34 C 0.17858(9) 0.5456(2) 0.26503(11) 0.0317(6) Uani 1 1 d . . . . .
H34 H 0.190964 0.547693 0.231209 0.038 Uiso 1 1 calc R U . . .
C32 C 0.04534(9) 0.8547(2) 0.17123(13) 0.0398(6) Uani 1 1 d . . . . .
H32A H 0.036122 0.783297 0.157561 0.060 Uiso 1 1 calc R U . . .
H32B H 0.038480 0.907623 0.142221 0.060 Uiso 1 1 calc R U . . .
H32C H 0.030793 0.873686 0.201102 0.060 Uiso 1 1 calc R U . . .
C24 C 0.18283(9) 0.8852(2) 0.01007(11) 0.0356(6) Uani 1 1 d . . . . .
H24A H 0.205006 0.927640 -0.002324 0.053 Uiso 1 1 calc R U . . .
H24B H 0.155126 0.916621 -0.003994 0.053 Uiso 1 1 calc R U . . .
H24C H 0.183788 0.811230 -0.002991 0.053 Uiso 1 1 calc R U . . .
C4 C -0.02861(9) 0.7404(3) 0.04995(13) 0.0450(7) Uani 1 1 d . . . . .
H4 H -0.057163 0.763358 0.046732 0.054 Uiso 1 1 calc R U . . .
C3 C 0.00067(9) 0.8037(3) 0.03039(13) 0.0441(7) Uani 1 1 d . . . . .
H3 H -0.008179 0.869795 0.013169 0.053 Uiso 1 1 calc R U . . .
C20 C 0.27252(8) 0.60536(19) 0.17893(10) 0.0262(5) Uani 1 1 d . . . . .
H20 H 0.244758 0.579312 0.186810 0.031 Uiso 1 1 calc R U . . .
C14 C 0.20399(9) 0.3176(2) 0.12815(14) 0.0429(7) Uani 1 1 d . . . . .
H14A H 0.220492 0.358723 0.105876 0.064 Uiso 1 1 calc R U . . .
H14B H 0.205835 0.240875 0.120112 0.064 Uiso 1 1 calc R U . . .
H14C H 0.215262 0.330163 0.166382 0.064 Uiso 1 1 calc R U . . .
C7 C 0.07287(9) 0.8488(2) 0.01310(13) 0.0411(7) Uani 1 1 d . . . . .
H7 H 0.101777 0.816221 0.020567 0.049 Uiso 1 1 calc R U . . .
C2 C 0.04291(8) 0.7729(2) 0.03533(12) 0.0362(6) Uani 1 1 d . . . . .
C22 C 0.29210(10) 0.5121(2) 0.15288(12) 0.0365(6) Uani 1 1 d . . . . .
H22A H 0.277274 0.502767 0.115722 0.055 Uiso 1 1 calc R U . . .
H22B H 0.289597 0.446293 0.173436 0.055 Uiso 1 1 calc R U . . .
H22C H 0.322031 0.527300 0.152714 0.055 Uiso 1 1 calc R U . . .
C5 C -0.01612(8) 0.6441(3) 0.07409(12) 0.0396(7) Uani 1 1 d . . . . .
H5 H -0.036462 0.600315 0.087007 0.048 Uiso 1 1 calc R U . . .
C30 C 0.11538(9) 0.6439(2) 0.29286(11) 0.0361(6) Uani 1 1 d . . . . .
C27 C 0.28344(9) 0.9091(2) 0.04765(12) 0.0364(6) Uani 1 1 d . . . . .
H27A H 0.314432 0.910919 0.054505 0.055 Uiso 1 1 calc R U . . .
H27B H 0.272474 0.980396 0.054393 0.055 Uiso 1 1 calc R U . . .
H27C H 0.273297 0.888668 0.010035 0.055 Uiso 1 1 calc R U . . .
C25 C 0.19216(9) 0.9973(2) 0.09616(12) 0.0346(6) Uani 1 1 d . . . . .
H25A H 0.194331 0.991530 0.135386 0.052 Uiso 1 1 calc R U . . .
H25B H 0.166562 1.037516 0.081196 0.052 Uiso 1 1 calc R U . . .
H25C H 0.217040 1.035019 0.087790 0.052 Uiso 1 1 calc R U . . .
C12 C 0.03939(12) 0.5131(3) 0.16856(13) 0.0521(8) Uani 1 1 d . . . . .
H12A H 0.060312 0.567881 0.182668 0.078 Uiso 1 1 calc R U . . .
H12B H 0.047668 0.444034 0.185956 0.078 Uiso 1 1 calc R U . . .
H12C H 0.011590 0.534106 0.176128 0.078 Uiso 1 1 calc R U . . .
C36 C 0.21354(9) 0.5787(3) 0.31059(12) 0.0434(7) Uani 1 1 d . . . . .
H36A H 0.221590 0.653341 0.305294 0.065 Uiso 1 1 calc R U . . .
H36B H 0.238127 0.531924 0.310846 0.065 Uiso 1 1 calc R U . . .
H36C H 0.203492 0.572218 0.345076 0.065 Uiso 1 1 calc R U . . .
C9 C 0.07524(11) 0.9584(3) 0.04102(16) 0.0519(8) Uani 1 1 d . . . . .
H9A H 0.046660 0.987760 0.038671 0.078 Uiso 1 1 calc R U . . .
H9B H 0.092367 1.007442 0.023232 0.078 Uiso 1 1 calc R U . . .
H9C H 0.088224 0.950158 0.079013 0.078 Uiso 1 1 calc R U . . .
C33 C 0.10874(10) 0.9586(3) 0.21843(17) 0.0526(9) Uani 1 1 d . . . . .
H33A H 0.094378 0.971655 0.249160 0.079 Uiso 1 1 calc R U . . .
H33B H 0.102719 1.017728 0.192560 0.079 Uiso 1 1 calc R U . . .
H33C H 0.139315 0.953861 0.231165 0.079 Uiso 1 1 calc R U . . .
C37 C 0.05782(12) 0.7845(4) 0.29651(16) 0.0691(12) Uani 1 1 d . . . . .
H37A H 0.030414 0.766957 0.274475 0.104 Uiso 1 1 calc R U . . .
H37B H 0.062095 0.862413 0.296611 0.104 Uiso 1 1 calc R U . . .
H37C H 0.058353 0.759425 0.333545 0.104 Uiso 1 1 calc R U . . .
C15 C 0.11582(11) 0.2717(2) 0.14976(16) 0.0505(8) Uani 1 1 d . . . . .
H15A H 0.129576 0.265095 0.187545 0.076 Uiso 1 1 calc R U . . .
H15B H 0.113404 0.200566 0.132862 0.076 Uiso 1 1 calc R U . . .
H15C H 0.087554 0.302662 0.148078 0.076 Uiso 1 1 calc R U . . .
C13 C 0.12682(11) 0.3509(3) 0.04001(13) 0.0484(8) Uani 1 1 d . . . . .
H13A H 0.097974 0.379641 0.032760 0.073 Uiso 1 1 calc R U . . .
H13B H 0.126475 0.275449 0.028830 0.073 Uiso 1 1 calc R U . . .
H13C H 0.144793 0.392295 0.019749 0.073 Uiso 1 1 calc R U . . .
C11 C 0.00749(10) 0.4123(3) 0.08394(15) 0.0502(8) Uani 1 1 d . . . . .
H11A H -0.020559 0.424453 0.093179 0.075 Uiso 1 1 calc R U . . .
H11B H 0.018623 0.343300 0.098897 0.075 Uiso 1 1 calc R U . . .
H11C H 0.005302 0.411190 0.044611 0.075 Uiso 1 1 calc R U . . .
C35 C 0.16400(12) 0.4314(2) 0.27102(14) 0.0486(8) Uani 1 1 d . . . . .
H35A H 0.157041 0.421663 0.307129 0.073 Uiso 1 1 calc R U . . .
H35B H 0.186627 0.381587 0.266017 0.073 Uiso 1 1 calc R U . . .
H35C H 0.138874 0.417082 0.243799 0.073 Uiso 1 1 calc R U . . .
C38 C 0.11136(11) 0.5772(3) 0.34144(14) 0.0565(9) Uani 1 1 d . . . . .
H38A H 0.094005 0.615524 0.363709 0.085 Uiso 1 1 calc R U . . .
H38B H 0.139521 0.564024 0.362583 0.085 Uiso 1 1 calc R U . . .
H38C H 0.097946 0.508478 0.329726 0.085 Uiso 1 1 calc R U . . .
C8 C 0.06017(11) 0.8602(3) -0.04803(15) 0.0580(9) Uani 1 1 d . . . . .
H8A H 0.059533 0.789101 -0.064879 0.087 Uiso 1 1 calc R U . . .
H8B H 0.080772 0.905718 -0.061902 0.087 Uiso 1 1 calc R U . . .
H8C H 0.032067 0.893052 -0.056516 0.087 Uiso 1 1 calc R U . . .
C41 C 0.2681(2) 0.2334(7) 0.0203(4) 0.069(3) Uiso 0.492(9) 1 d D . P A 1
H41A H 0.282247 0.170851 0.006980 0.082 Uiso 0.492(9) 1 calc R U P A 1
H41B H 0.258121 0.211984 0.053927 0.082 Uiso 0.492(9) 1 calc R U P A 1
C40 C 0.2989(2) 0.3259(6) 0.0318(3) 0.069(3) Uiso 0.492(9) 1 d D . P A 1
H40A H 0.283636 0.390150 0.041408 0.083 Uiso 0.492(9) 1 calc R U P A 1
H40B H 0.310343 0.342714 -0.001324 0.083 Uiso 0.492(9) 1 calc R U P A 1
C40A C 0.3000(3) 0.2521(7) 0.0553(3) 0.075(3) Uiso 0.508(9) 1 d D . P A 2
H40C H 0.310636 0.179979 0.047737 0.090 Uiso 0.508(9) 1 calc R U P A 2
H40D H 0.286219 0.246157 0.087427 0.090 Uiso 0.508(9) 1 calc R U P A 2
C41A C 0.2677(2) 0.2883(8) 0.0075(3) 0.074(3) Uiso 0.508(9) 1 d D . P A 2
H41C H 0.256084 0.358628 0.016041 0.089 Uiso 0.508(9) 1 calc R U P A 2
H41D H 0.282069 0.298608 -0.023928 0.089 Uiso 0.508(9) 1 calc R U P A 2
C39 C 0.3353(3) 0.3021(10) 0.0771(5) 0.082(4) Uiso 0.492(9) 1 d D . P A 1
H39A H 0.324613 0.294472 0.111103 0.123 Uiso 0.492(9) 1 calc R U P A 1
H39B H 0.355785 0.361228 0.080306 0.123 Uiso 0.492(9) 1 calc R U P A 1
H39C H 0.349219 0.235253 0.069308 0.123 Uiso 0.492(9) 1 calc R U P A 1
C39A C 0.3373(4) 0.3293(12) 0.0676(6) 0.110(6) Uiso 0.508(9) 1 d D . P A 2
H39D H 0.352794 0.329886 0.037321 0.164 Uiso 0.508(9) 1 calc R U P A 2
H39E H 0.356171 0.305912 0.100407 0.164 Uiso 0.508(9) 1 calc R U P A 2
H39F H 0.326815 0.401711 0.073014 0.164 Uiso 0.508(9) 1 calc R U P A 2
O4 O 0.000000 1.0539(8) 0.250000 0.171(3) Uiso 1 2 d S . P . .
C42 C 0.0193(4) 1.1261(11) 0.2997(5) 0.208(5) Uiso 1 1 d . . . . .
C43 C 0.0275(5) 1.2263(15) 0.2720(8) 0.322(9) Uiso 1 1 d . . . . .

loop_
_atom_site_aniso_label
_atom_site_aniso_U_11
_atom_site_aniso_U_22
_atom_site_aniso_U_33
_atom_site_aniso_U_23
_atom_site_aniso_U_13
_atom_site_aniso_U_12
Ni1 0.0212(2) 0.0200(2) 0.0238(2) -0.00077(15) 0.00752(16) -0.00074(14)
Cl1 0.0299(3) 0.0294(3) 0.0338(3) -0.0093(2) 0.0084(2) -0.0044(2)
Si1 0.0203(3) 0.0218(3) 0.0239(3) -0.0008(2) 0.0063(2) 0.0000(2)
Si2 0.0317(4) 0.0223(3) 0.0404(4) -0.0059(3) 0.0046(3) -0.0008(3)
O2 0.0235(8) 0.0356(9) 0.0253(8) -0.0008(7) 0.0066(7) 0.0007(7)
C17 0.0250(11) 0.0206(11) 0.0242(11) -0.0013(9) 0.0046(9) -0.0011(9)
N2 0.0237(10) 0.0243(10) 0.0254(10) 0.0029(8) 0.0083(8) 0.0009(8)
N3 0.0238(10) 0.0225(10) 0.0273(10) 0.0026(8) 0.0075(8) 0.0004(8)
O3 0.0346(10) 0.0571(13) 0.0255(10) 0.0024(9) 0.0029(8) -0.0010(9)
O1 0.0338(9) 0.0208(8) 0.0288(9) -0.0018(7) 0.0074(7) -0.0002(7)
N5 0.0269(10) 0.0311(11) 0.0287(11) 0.0014(9) 0.0109(9) 0.0008(9)
N1 0.0224(10) 0.0305(11) 0.0255(10) 0.0007(8) 0.0049(8) -0.0001(8)
N4 0.0236(10) 0.0333(11) 0.0327(11) 0.0024(9) 0.0113(9) 0.0049(8)
C28 0.0221(11) 0.0238(11) 0.0255(11) -0.0015(9) 0.0045(9) -0.0001(9)
C1 0.0211(12) 0.0334(13) 0.0317(13) -0.0011(10) 0.0035(10) 0.0009(10)
C10 0.0256(12) 0.0358(14) 0.0402(15) -0.0034(12) 0.0093(11) -0.0054(10)
C16 0.0256(12) 0.0331(13) 0.0300(13) 0.0001(10) 0.0079(10) -0.0036(10)
C21 0.0379(14) 0.0318(14) 0.0312(13) 0.0032(11) 0.0056(11) 0.0054(11)
C26 0.0245(12) 0.0349(14) 0.0331(13) 0.0008(11) 0.0087(10) 0.0007(10)
C18 0.0263(12) 0.0264(12) 0.0246(12) -0.0006(9) 0.0103(10) -0.0020(9)
C19 0.0276(12) 0.0271(12) 0.0279(12) -0.0002(10) 0.0117(10) -0.0025(10)
C23 0.0261(12) 0.0266(12) 0.0280(12) 0.0030(10) 0.0055(10) 0.0009(10)
C31 0.0281(13) 0.0301(13) 0.0427(15) 0.0029(11) 0.0117(11) 0.0069(10)
C29 0.0273(13) 0.0520(17) 0.0361(14) 0.0016(13) 0.0153(11) 0.0063(12)
C6 0.0253(12) 0.0382(14) 0.0303(13) -0.0059(11) 0.0071(10) -0.0019(10)
C34 0.0362(14) 0.0308(13) 0.0305(13) 0.0050(10) 0.0128(11) 0.0068(11)
C32 0.0293(14) 0.0412(16) 0.0491(17) -0.0009(13) 0.0070(12) 0.0082(12)
C24 0.0384(15) 0.0373(15) 0.0300(13) 0.0027(11) 0.0030(11) 0.0010(12)
C4 0.0225(13) 0.0577(19) 0.0529(18) -0.0056(15) 0.0009(12) 0.0072(13)
C3 0.0316(14) 0.0462(17) 0.0507(18) 0.0026(14) -0.0036(13) 0.0082(13)
C20 0.0295(12) 0.0212(11) 0.0296(12) 0.0044(9) 0.0096(10) 0.0027(9)
C14 0.0391(15) 0.0335(15) 0.0547(18) -0.0058(13) 0.0038(14) 0.0071(12)
C7 0.0327(14) 0.0398(16) 0.0487(17) 0.0150(13) 0.0013(13) 0.0051(12)
C2 0.0269(13) 0.0413(16) 0.0385(15) 0.0042(12) 0.0003(11) 0.0025(11)
C22 0.0473(16) 0.0248(13) 0.0394(15) -0.0005(11) 0.0130(13) 0.0045(11)
C5 0.0229(13) 0.0508(17) 0.0466(17) -0.0063(13) 0.0098(12) -0.0025(12)
C30 0.0320(14) 0.0496(17) 0.0309(14) 0.0046(12) 0.0169(11) 0.0025(12)
C27 0.0352(14) 0.0374(15) 0.0406(15) 0.0109(12) 0.0182(12) -0.0016(11)
C25 0.0361(14) 0.0269(13) 0.0404(15) -0.0009(11) 0.0056(12) 0.0039(11)
C12 0.067(2) 0.0500(19) 0.0396(17) 0.0021(14) 0.0106(16) -0.0009(16)
C36 0.0370(15) 0.0545(19) 0.0381(16) 0.0066(14) 0.0044(12) 0.0076(13)
C9 0.0443(17) 0.0383(17) 0.071(2) 0.0156(16) 0.0047(16) 0.0049(14)
C33 0.0369(16) 0.0343(16) 0.085(3) -0.0048(16) 0.0072(16) 0.0003(13)
C37 0.052(2) 0.108(3) 0.056(2) 0.017(2) 0.0334(18) 0.039(2)
C15 0.0508(18) 0.0305(15) 0.071(2) 0.0015(15) 0.0124(17) -0.0063(13)
C13 0.0513(18) 0.0410(17) 0.0487(18) -0.0195(14) -0.0031(15) 0.0066(14)
C11 0.0434(17) 0.0454(18) 0.060(2) -0.0035(15) 0.0030(15) -0.0121(14)
C35 0.067(2) 0.0322(16) 0.0483(18) 0.0092(13) 0.0138(16) 0.0036(14)
C38 0.054(2) 0.076(2) 0.0468(18) 0.0218(18) 0.0293(16) 0.0123(18)
C8 0.0461(18) 0.070(2) 0.055(2) 0.0220(18) 0.0015(16) 0.0000(17)

loop_
_atom_type_symbol
_atom_type_description
_atom_type_scat_dispersion_real
_atom_type_scat_dispersion_imag
_atom_type_scat_source
C C 0.0181 0.0091 'International Tables Vol C Tables 4.2.6.8 and 6.1.1.4'
H H 0.0000 0.0000 'International Tables Vol C Tables 4.2.6.8 and 6.1.1.4'
N N 0.0311 0.0180 'International Tables Vol C Tables 4.2.6.8 and 6.1.1.4'
O O 0.0492 0.0322 'International Tables Vol C Tables 4.2.6.8 and 6.1.1.4'
Si Si 0.2541 0.3302 'International Tables Vol C Tables 4.2.6.8 and 6.1.1.4'
Cl Cl 0.3639 0.7018 'International Tables Vol C Tables 4.2.6.8 and 6.1.1.4'
Ni Ni -3.0029 0.5091 'International Tables Vol C Tables 4.2.6.8 and 6.1.1.4'

loop_
_geom_angle_atom_site_label_1
_geom_angle_atom_site_label_2
_geom_angle_atom_site_label_3
_geom_angle
_geom_angle_site_symmetry_1
_geom_angle_site_symmetry_3
C17 Ni1 C28 174.84(10) . .
C17 Ni1 Si1 92.00(7) . .
C28 Ni1 Si1 90.69(7) . .
C17 Ni1 Cl1 87.37(7) . .
C28 Ni1 Cl1 90.02(7) . .
Si1 Ni1 Cl1 178.81(3) . .
O1 Si1 O2 105.30(9) . .
O1 Si1 N1 110.12(10) . .
O2 Si1 N1 74.87(9) . .
O1 Si1 Ni1 114.94(7) . .
O2 Si1 Ni1 120.45(7) . .
N1 Si1 Ni1 124.03(7) . .
O1 Si1 C16 111.77(9) . .
O2 Si1 C16 37.09(8) . .
N1 Si1 C16 37.79(9) . .
Ni1 Si1 C16 132.88(7) . .
O1 Si2 C14 108.19(12) . .
O1 Si2 C13 110.57(12) . .
C14 Si2 C13 111.04(15) . .
O1 Si2 C15 109.80(13) . .
C14 Si2 C15 109.16(16) . .
C13 Si2 C15 108.07(17) . .
C16 O2 Si1 93.05(14) . .
N3 C17 N2 105.05(19) . .
N3 C17 Ni1 126.92(17) . .
N2 C17 Ni1 125.93(17) . .
C17 N2 C18 110.8(2) . .
C17 N2 C20 121.46(19) . .
C18 N2 C20 127.8(2) . .
C17 N3 C19 110.7(2) . .
C17 N3 C23 121.27(19) . .
C19 N3 C23 127.9(2) . .
Si1 O1 Si2 140.96(11) . .
C28 N5 C30 110.6(2) . .
C28 N5 C34 121.4(2) . .
C30 N5 C34 127.5(2) . .
C16 N1 C1 123.8(2) . .
C16 N1 Si1 89.22(15) . .
C1 N1 Si1 146.92(17) . .
C28 N4 C29 110.2(2) . .
C28 N4 C31 121.4(2) . .
C29 N4 C31 128.2(2) . .
N4 C28 N5 105.3(2) . .
N4 C28 Ni1 128.90(18) . .
N5 C28 Ni1 124.19(17) . .
C2 C1 C6 120.2(2) . .
C2 C1 N1 120.1(2) . .
C6 C1 N1 119.7(2) . .
C6 C10 C11 112.4(2) . .
C6 C10 C12 110.2(2) . .
C11 C10 C12 111.8(3) . .
O3 C16 O2 125.8(2) . .
O3 C16 N1 131.4(2) . .
O2 C16 N1 102.8(2) . .
O3 C16 Si1 175.4(2) . .
O2 C16 Si1 49.86(11) . .
N1 C16 Si1 52.99(12) . .
C19 C18 N2 106.8(2) . .
C19 C18 C26 128.0(2) . .
N2 C18 C26 125.3(2) . .
C18 C19 N3 106.6(2) . .
C18 C19 C27 127.9(2) . .
N3 C19 C27 125.4(2) . .
N3 C23 C24 111.1(2) . .
N3 C23 C25 112.1(2) . .
C24 C23 C25 113.8(2) . .
N4 C31 C33 111.2(3) . .
N4 C31 C32 112.4(2) . .
C33 C31 C32 112.3(2) . .
C30 C29 N4 107.0(2) . .
C30 C29 C37 127.8(3) . .
N4 C29 C37 125.2(3) . .
C5 C6 C1 118.6(3) . .
C5 C6 C10 118.8(2) . .
C1 C6 C10 122.6(2) . .
N5 C34 C35 113.0(2) . .
N5 C34 C36 111.2(2) . .
C35 C34 C36 112.4(2) . .
C5 C4 C3 119.5(3) . .
C4 C3 C2 121.5(3) . .
N2 C20 C22 111.8(2) . .
N2 C20 C21 112.1(2) . .
C22 C20 C21 112.5(2) . .
C2 C7 C9 111.7(3) . .
C2 C7 C8 110.6(3) . .
C9 C7 C8 111.2(3) . .
C3 C2 C1 118.6(3) . .
C3 C2 C7 117.6(3) . .
C1 C2 C7 123.8(2) . .
C4 C5 C6 121.7(3) . .
C29 C30 N5 106.9(2) . .
C29 C30 C38 128.3(3) . .
N5 C30 C38 124.8(3) . .
C41 C41 C40 109.3(9) 7 .
C41 C40 C39 112.9(5) . .
C41A C40A C39A 112.3(5) . .
C41A C41A C40A 113.6(10) 7 .
C42 O4 C42 110.6(12) 2 .
C43 C42 O4 100.6(12) . .
C42 C43 C43 93.0(11) . 2

loop_
_geom_bond_atom_site_label_1
_geom_bond_atom_site_label_2
_geom_bond_distance
_geom_bond_site_symmetry_2
Ni1 C17 1.910(2) .
Ni1 C28 1.913(2) .
Ni1 Si1 2.1545(7) .
Ni1 Cl1 2.2608(7) .
Si1 O1 1.6324(17) .
Si1 O2 1.7331(17) .
Si1 N1 1.808(2) .
Si1 C16 2.264(3) .
Si2 O1 1.6536(17) .
Si2 C14 1.850(3) .
Si2 C13 1.854(3) .
Si2 C15 1.864(3) .
O2 C16 1.367(3) .
C17 N3 1.355(3) .
C17 N2 1.359(3) .
N2 C18 1.397(3) .
N2 C20 1.476(3) .
N3 C19 1.402(3) .
N3 C23 1.469(3) .
O3 C16 1.206(3) .
N5 C28 1.357(3) .
N5 C30 1.392(3) .
N5 C34 1.471(3) .
N1 C16 1.387(3) .
N1 C1 1.430(3) .
N4 C28 1.357(3) .
N4 C29 1.397(3) .
N4 C31 1.470(3) .
C1 C2 1.407(4) .
C1 C6 1.410(4) .
C10 C6 1.511(4) .
C10 C11 1.524(4) .
C10 C12 1.532(4) .
C21 C20 1.523(4) .
C26 C18 1.492(3) .
C18 C19 1.350(4) .
C19 C27 1.501(3) .
C23 C24 1.522(4) .
C23 C25 1.524(3) .
C31 C33 1.520(4) .
C31 C32 1.524(4) .
C29 C30 1.347(4) .
C29 C37 1.501(4) .
C6 C5 1.393(4) .
C34 C35 1.512(4) .
C34 C36 1.516(4) .
C4 C5 1.373(5) .
C4 C3 1.381(5) .
C3 C2 1.394(4) .
C20 C22 1.521(3) .
C7 C2 1.522(4) .
C7 C9 1.531(5) .
C7 C8 1.528(5) .
C30 C38 1.502(4) .
C41 C41 1.467(16) 7
C41 C40 1.514(5) .
C40 C39 1.514(5) .
C40A C41A 1.515(5) .
C40A C39A 1.523(5) .
C41A C41A 1.482(17) 7
O4 C42 1.576(13) 2
O4 C42 1.576(13) .
C42 C43 1.474(19) .
C43 C43 1.91(3) 2
